data_7006974
loop_
_publ_author_name
'Champouret, Yohan D. M.'
'Mar\'echal, Jean-Didier'
'Dadhiwala, Ishaq'
'Fawcett, John'
'Palmer, Donna'
'Singh, Kuldip'
'Solan, Gregory A.'

_publ_section_title
;
 Mono- vs. bi-metallic assembly on a bulky bis(imino)terpyridine
 framework: a combined experimental and theoretical study.
;
_journal_issue 19
_journal_name_full 'Dalton transactions (Cambridge, England : 2003)'
_journal_page_first 2350
_journal_page_last 2361
_journal_paper_doi 10.1039/b516083a
_journal_year 2006
_chemical_formula_moiety 'C41 H45 Cl2 Fe N5, 3(O H2)'
_chemical_formula_sum 'C41 H51 Cl2 Fe N5 O3'
_chemical_formula_weight 788.62
_chemical_name_systematic
;
?
;
_space_group_IT_number 94
_symmetry_cell_setting tetragonal
_symmetry_space_group_name_Hall 'P 4n 2n'
_symmetry_space_group_name_H-M 'P 42 21 2'
_atom_sites_solution_hydrogens geom
_atom_sites_solution_primary direct
_atom_sites_solution_secondary difmap
_audit_creation_method SHELXL-97
_cell_angle_alpha 90.00
_cell_angle_beta 90.00
_cell_angle_gamma 90.00
_cell_formula_units_Z 4
_cell_length_a 15.1102(9)
_cell_length_b 15.1102(9)
_cell_length_c 18.4635(15)
_cell_measurement_reflns_used 5412
_cell_measurement_temperature 160(2)
_cell_measurement_theta_max 27.06
_cell_measurement_theta_min 2.44
_cell_volume 4215.6(5)
_computing_cell_refinement 'Bruker SMART'
_computing_data_collection 'Bruker SMART'
_computing_data_reduction 'Bruker SAINT'
_computing_molecular_graphics 'Bruker SHELXTL'
_computing_publication_material 'Bruker SHELXTL'
_computing_structure_refinement 'SHELXL-97 (Sheldrick, 1997)'
_computing_structure_solution 'SHELXS-97 (Sheldrick, 1990)'
_diffrn_ambient_temperature 160(2)
_diffrn_measured_fraction_theta_full 1.000
_diffrn_measured_fraction_theta_max 1.000
_diffrn_measurement_device_type 'CCD area detector'
_diffrn_measurement_method 'phi and omega scans'
_diffrn_radiation_monochromator graphite
_diffrn_radiation_source 'fine-focus sealed tube'
_diffrn_radiation_type MoK\a
_diffrn_radiation_wavelength 0.71073
_diffrn_reflns_av_R_equivalents 0.0592
_diffrn_reflns_av_sigmaI/netI 0.0594
_diffrn_reflns_limit_h_max 18
_diffrn_reflns_limit_h_min -18
_diffrn_reflns_limit_k_max 18
_diffrn_reflns_limit_k_min -18
_diffrn_reflns_limit_l_max 22
_diffrn_reflns_limit_l_min -22
_diffrn_reflns_number 32793
_diffrn_reflns_theta_full 26.00
_diffrn_reflns_theta_max 26.00
_diffrn_reflns_theta_min 1.74
_exptl_absorpt_coefficient_mu 0.526
_exptl_absorpt_correction_T_max 0.928
_exptl_absorpt_correction_T_min 0.653
_exptl_absorpt_correction_type psi-scan
_exptl_crystal_colour red
_exptl_crystal_density_diffrn 1.243
_exptl_crystal_density_method 'not measured'
_exptl_crystal_description needle
_exptl_crystal_F_000 1664
_exptl_crystal_size_max 0.38
_exptl_crystal_size_mid 0.08
_exptl_crystal_size_min 0.08
_refine_diff_density_max 1.178
_refine_diff_density_min -0.410
_refine_diff_density_rms 0.141
_refine_ls_abs_structure_details 'Flack H D (1983), Acta Cryst. A39, 876-881'
_refine_ls_abs_structure_Flack 0.04(6)
_refine_ls_extinction_method none
_refine_ls_goodness_of_fit_ref 1.018
_refine_ls_hydrogen_treatment mixed
_refine_ls_matrix_type full
_refine_ls_number_parameters 241
_refine_ls_number_reflns 4162
_refine_ls_number_restraints 0
_refine_ls_restrained_S_all 1.018
_refine_ls_R_factor_all 0.0958
_refine_ls_R_factor_gt 0.0746
_refine_ls_shift/su_max 0.014
_refine_ls_shift/su_mean 0.001
_refine_ls_structure_factor_coef Fsqd
_refine_ls_weighting_details 'calc w=1/[\s^2^(Fo^2^)+(0.1577P)^2^+0.0000P] where P=(Fo^2^+2Fc^2^)/3'
_refine_ls_weighting_scheme calc
_refine_ls_wR_factor_gt 0.2266
_refine_ls_wR_factor_ref 0.2358
_reflns_number_gt 2711
_reflns_number_total 4162
_reflns_threshold_expression >2sigma(I)
_cod_data_source_file b516083a.txt
_cod_data_source_block 1076
_cod_depositor_comments
;
The following automatic conversions were performed:
'_symmetry_cell_setting' value 'Tetragonal' changed to 'tetragonal'
according to '/home/saulius/struct/CIF-dictionaries/cif_core.dic'
dictionary named 'cif_core.dic' version 2.4.1 from 2010-06-29.

Automatic conversion script
Id: cif_fix_enum 1527 2010-12-29 10:47:43Z saulius 
;
_cod_original_sg_symbol_H-M P4(2)2(1)2
_cod_database_code 7006974

loop_
_symmetry_equiv_pos_as_xyz
'x, y, z'
'-x, -y, z'
'-y+1/2, x+1/2, z+1/2'
'y+1/2, -x+1/2, z+1/2'
'-x+1/2, y+1/2, -z+1/2'
'x+1/2, -y+1/2, -z+1/2'
'y, x, -z'
'-y, -x, -z'

loop_
_atom_site_label
_atom_site_type_symbol
_atom_site_fract_x
_atom_site_fract_y
_atom_site_fract_z
_atom_site_U_iso_or_equiv
_atom_site_adp_type
_atom_site_occupancy
_atom_site_symmetry_multiplicity
_atom_site_calc_flag
_atom_site_refinement_flags
_atom_site_disorder_assembly
_atom_site_disorder_group
Fe1 Fe 0.5000 0.0000 1.10553(5) 0.0420(3) Uani 1 2 d S . .
Cl1 Cl 0.62009(11) 0.04942(12) 1.04171(9) 0.0544(5) Uani 1 1 d . . .
N1 N 0.4029(3) 0.2427(3) 0.9694(2) 0.0451(13) Uani 1 1 d . . .
N2 N 0.4566(3) 0.1364(3) 1.1360(3) 0.0437(12) Uani 1 1 d . . .
N3 N 0.5000 0.0000 1.2178(3) 0.0434(15) Uani 1 2 d S . .
C1 C 0.6541(10) 0.2521(13) 0.8713(10) 0.257(13) Uani 1 1 d . . .
H1A H 0.6457 0.2098 0.8317 0.385 Uiso 1 1 calc R . .
H1B H 0.6837 0.2226 0.9119 0.385 Uiso 1 1 calc R . .
H1C H 0.6906 0.3016 0.8545 0.385 Uiso 1 1 calc R . .
C2 C 0.5553(12) 0.3841(7) 0.8996(9) 0.186(8) Uani 1 1 d . . .
H2A H 0.5790 0.4105 0.8552 0.279 Uiso 1 1 calc R . .
H2B H 0.5881 0.4067 0.9415 0.279 Uiso 1 1 calc R . .
H2C H 0.4926 0.3996 0.9045 0.279 Uiso 1 1 calc R . .
C3 C 0.5645(5) 0.2868(5) 0.8961(4) 0.0631(19) Uani 1 1 d . . .
H3 H 0.5583 0.2662 0.9473 0.076 Uiso 1 1 calc R . .
C4 C 0.4853(5) 0.2475(4) 0.8566(3) 0.0542(17) Uani 1 1 d . . .
C5 C 0.4841(6) 0.2327(5) 0.7816(4) 0.066(2) Uani 1 1 d . . .
H5 H 0.5365 0.2437 0.7547 0.079 Uiso 1 1 calc R . .
C6 C 0.4107(5) 0.2033(5) 0.7456(4) 0.061(2) Uani 1 1 d . . .
H6 H 0.4130 0.1927 0.6949 0.074 Uiso 1 1 calc R . .
C7 C 0.3338(5) 0.1892(5) 0.7831(3) 0.0592(19) Uani 1 1 d . . .
H7 H 0.2819 0.1721 0.7577 0.071 Uiso 1 1 calc R . .
C8 C 0.3306(5) 0.1997(4) 0.8583(3) 0.0487(17) Uani 1 1 d . . .
C9 C 0.4074(5) 0.2260(4) 0.8940(3) 0.0495(16) Uani 1 1 d . . .
C10 C 0.1615(5) 0.2111(5) 0.8558(4) 0.0631(19) Uani 1 1 d . . .
H10A H 0.1498 0.1636 0.8209 0.095 Uiso 1 1 calc R . .
H10B H 0.1712 0.2668 0.8299 0.095 Uiso 1 1 calc R . .
H10C H 0.1106 0.2174 0.8883 0.095 Uiso 1 1 calc R . .
C11 C 0.2363(5) 0.0957(5) 0.9334(4) 0.0610(18) Uani 1 1 d . . .
H11A H 0.2323 0.0520 0.8943 0.091 Uiso 1 1 calc R . .
H11B H 0.1825 0.0931 0.9630 0.091 Uiso 1 1 calc R . .
H11C H 0.2879 0.0826 0.9637 0.091 Uiso 1 1 calc R . .
C12 C 0.2457(4) 0.1877(4) 0.9011(3) 0.0516(16) Uani 1 1 d . . .
H12 H 0.2480 0.2303 0.9425 0.062 Uiso 1 1 calc R . .
C13 C 0.4321(4) 0.1846(4) 1.0141(3) 0.0448(15) Uani 1 1 d . . .
H13 H 0.4520 0.1288 0.9968 0.054 Uiso 1 1 calc R . .
C14 C 0.4347(4) 0.2040(4) 1.0914(3) 0.0411(14) Uani 1 1 d . . .
C15 C 0.4154(4) 0.2876(5) 1.1172(3) 0.0486(16) Uani 1 1 d . . .
H15 H 0.4021 0.3346 1.0848 0.058 Uiso 1 1 calc R . .
C16 C 0.4160(5) 0.3013(5) 1.1915(4) 0.061(2) Uani 1 1 d . . .
H16 H 0.4013 0.3578 1.2106 0.073 Uiso 1 1 calc R . .
C17 C 0.4380(4) 0.2333(5) 1.2372(3) 0.0536(17) Uani 1 1 d . . .
H17 H 0.4401 0.2425 1.2881 0.064 Uiso 1 1 calc R . .
C18 C 0.4569(4) 0.1511(4) 1.2080(3) 0.0437(15) Uani 1 1 d . . .
C19 C 0.4795(4) 0.0742(5) 1.2547(3) 0.0457(15) Uani 1 1 d . . .
C20 C 0.4787(4) 0.0742(5) 1.3302(3) 0.0543(17) Uani 1 1 d . . .
H20 H 0.4631 0.1264 1.3560 0.065 Uiso 1 1 calc R . .
C21 C 0.5000 0.0000 1.3664(4) 0.055(2) Uani 1 2 d S . .
H21 H 0.5000 0.0000 1.4178 0.066 Uiso 1 2 calc SR . .
O1 O 0.5000 0.5000 0.2973(4) 0.100(3) Uani 1 2 d S . .
O2 O 0.3763(7) 0.3715(5) 0.5902(5) 0.169(5) Uani 1 1 d . . .

loop_
_atom_site_aniso_label
_atom_site_aniso_U_11
_atom_site_aniso_U_22
_atom_site_aniso_U_33
_atom_site_aniso_U_23
_atom_site_aniso_U_13
_atom_site_aniso_U_12
Fe1 0.0481(7) 0.0581(8) 0.0198(5) 0.000 0.000 0.0033(6)
Cl1 0.0509(9) 0.0737(11) 0.0386(8) -0.0047(8) 0.0089(7) -0.0041(8)
N1 0.055(3) 0.052(3) 0.028(3) 0.000(2) 0.002(2) 0.001(2)
N2 0.040(3) 0.063(3) 0.029(2) -0.006(2) 0.006(2) -0.001(2)
N3 0.038(4) 0.064(5) 0.029(3) 0.000 0.000 -0.001(4)
C1 0.140(12) 0.30(2) 0.33(2) -0.22(2) 0.165(15) -0.108(14)
C2 0.243(18) 0.068(7) 0.246(17) -0.029(9) -0.146(15) -0.009(9)
C3 0.075(5) 0.064(4) 0.051(4) 0.003(4) 0.019(4) -0.012(4)
C4 0.070(5) 0.044(3) 0.049(4) 0.008(3) 0.011(4) 0.008(3)
C5 0.098(7) 0.054(4) 0.045(4) 0.011(3) 0.030(4) 0.022(4)
C6 0.097(6) 0.057(4) 0.030(3) -0.001(3) 0.009(4) 0.016(4)
C7 0.089(6) 0.054(4) 0.035(3) -0.001(3) -0.005(4) 0.013(4)
C8 0.076(4) 0.045(3) 0.025(3) 0.001(3) -0.001(3) 0.012(3)
C9 0.080(5) 0.036(3) 0.032(3) 0.000(3) 0.008(3) 0.010(3)
C10 0.076(5) 0.061(4) 0.052(4) 0.005(4) -0.018(4) 0.003(4)
C11 0.071(5) 0.066(5) 0.046(4) 0.008(3) -0.005(4) 0.008(4)
C12 0.065(4) 0.055(4) 0.035(3) -0.004(3) -0.009(3) 0.001(3)
C13 0.056(4) 0.043(3) 0.035(3) -0.007(3) 0.010(3) -0.004(3)
C14 0.041(3) 0.053(4) 0.029(3) -0.002(3) 0.006(2) -0.001(3)
C15 0.048(4) 0.060(4) 0.038(3) -0.002(3) -0.005(3) 0.000(3)
C16 0.061(4) 0.071(5) 0.050(4) -0.034(4) 0.000(3) 0.002(4)
C17 0.048(4) 0.078(5) 0.035(3) -0.010(3) -0.006(3) 0.002(3)
C18 0.041(3) 0.063(4) 0.027(3) -0.007(3) -0.002(2) 0.004(3)
C19 0.044(3) 0.068(4) 0.025(3) -0.009(3) -0.002(2) -0.005(3)
C20 0.056(4) 0.080(5) 0.027(3) -0.005(3) 0.004(3) -0.002(3)
C21 0.057(6) 0.089(8) 0.020(3) 0.000 0.000 -0.012(5)
O1 0.139(8) 0.090(6) 0.072(5) 0.000 0.000 -0.013(6)
O2 0.252(10) 0.088(5) 0.166(7) 0.051(5) 0.103(7) 0.117(6)

loop_
_atom_type_symbol
_atom_type_description
_atom_type_scat_dispersion_real
_atom_type_scat_dispersion_imag
_atom_type_scat_source
C C 0.0033 0.0016 'International Tables Vol C Tables 4.2.6.8 and 6.1.1.4'
H H 0.0000 0.0000 'International Tables Vol C Tables 4.2.6.8 and 6.1.1.4'
N N 0.0061 0.0033 'International Tables Vol C Tables 4.2.6.8 and 6.1.1.4'
Cl Cl 0.1484 0.1585 'International Tables Vol C Tables 4.2.6.8 and 6.1.1.4'
Fe Fe 0.3463 0.8444 'International Tables Vol C Tables 4.2.6.8 and 6.1.1.4'
O O 0.0106 0.0060 'International Tables Vol C Tables 4.2.6.8 and 6.1.1.4'

loop_
_geom_angle_atom_site_label_1
_geom_angle_atom_site_label_2
_geom_angle_atom_site_label_3
_geom_angle
_geom_angle_site_symmetry_1
_geom_angle_site_symmetry_3
_geom_angle_publ_flag
N3 Fe1 N2 75.42(13) . 2_655 ?
N3 Fe1 N2 75.42(13) . . ?
N2 Fe1 N2 150.8(3) 2_655 . ?
N3 Fe1 Cl1 120.99(5) . . ?
N2 Fe1 Cl1 101.42(14) 2_655 . ?
N2 Fe1 Cl1 93.50(13) . . ?
N3 Fe1 Cl1 120.99(5) . 2_655 ?
N2 Fe1 Cl1 93.50(13) 2_655 2_655 ?
N2 Fe1 Cl1 101.42(14) . 2_655 ?
Cl1 Fe1 Cl1 118.03(9) . 2_655 ?
C13 N1 C9 119.5(5) . . ?
C18 N2 C14 118.4(5) . . ?
C18 N2 Fe1 113.6(4) . . ?
C14 N2 Fe1 128.0(4) . . ?
C19 N3 C19 119.3(7) 2_655 . ?
C19 N3 Fe1 120.4(3) 2_655 . ?
C19 N3 Fe1 120.4(3) . . ?
C2 C3 C4 109.6(8) . . ?
C2 C3 C1 116.0(12) . . ?
C4 C3 C1 114.9(8) . . ?
C5 C4 C9 116.0(7) . . ?
C5 C4 C3 123.1(7) . . ?
C9 C4 C3 120.9(6) . . ?
C6 C5 C4 122.8(7) . . ?
C5 C6 C7 119.5(6) . . ?
C6 C7 C8 120.9(8) . . ?
C9 C8 C7 118.2(7) . . ?
C9 C8 C12 119.5(5) . . ?
C7 C8 C12 122.1(6) . . ?
C8 C9 C4 122.2(6) . . ?
C8 C9 N1 118.4(6) . . ?
C4 C9 N1 118.8(6) . . ?
C8 C12 C11 113.2(6) . . ?
C8 C12 C10 112.5(5) . . ?
C11 C12 C10 109.9(6) . . ?
N1 C13 C14 120.1(5) . . ?
N2 C14 C15 122.2(5) . . ?
N2 C14 C13 116.7(5) . . ?
C15 C14 C13 121.1(6) . . ?
C14 C15 C16 118.4(7) . . ?
C17 C16 C15 119.9(7) . . ?
C16 C17 C18 118.9(6) . . ?
N2 C18 C17 122.1(6) . . ?
N2 C18 C19 116.3(5) . . ?
C17 C18 C19 121.5(5) . . ?
N3 C19 C20 120.5(6) . . ?
N3 C19 C18 114.2(5) . . ?
C20 C19 C18 125.3(6) . . ?
C21 C20 C19 119.6(7) . . ?
C20 C21 C20 120.5(8) . 2_655 ?

loop_
_geom_bond_atom_site_label_1
_geom_bond_atom_site_label_2
_geom_bond_distance
_geom_bond_site_symmetry_2
_geom_bond_publ_flag
Fe1 N3 2.073(6) . ?
Fe1 N2 2.234(5) 2_655 ?
Fe1 N2 2.234(5) . ?
Fe1 Cl1 2.2889(17) . ?
Fe1 Cl1 2.2889(17) 2_655 ?
N1 C13 1.283(8) . ?
N1 C9 1.418(7) . ?
N2 C18 1.348(7) . ?
N2 C14 1.353(8) . ?
N3 C19 1.348(7) 2_655 ?
N3 C19 1.348(7) . ?
C1 C3 1.523(16) . ?
C2 C3 1.479(13) . ?
C3 C4 1.521(11) . ?
C4 C5 1.402(9) . ?
C4 C9 1.403(9) . ?
C5 C6 1.368(11) . ?
C6 C7 1.369(11) . ?
C7 C8 1.398(8) . ?
C8 C9 1.392(10) . ?
C8 C12 1.517(9) . ?
C10 C12 1.563(9) . ?
C11 C12 1.519(10) . ?
C13 C14 1.458(7) . ?
C14 C15 1.381(9) . ?
C15 C16 1.386(9) . ?
C16 C17 1.370(10) . ?
C17 C18 1.384(9) . ?
C18 C19 1.487(9) . ?
C19 C20 1.394(8) . ?
C20 C21 1.344(8) . ?
C21 C20 1.344(8) 2_655 ?
